data_7228913
loop_
_publ_author_name
'Feng, Yan Fang'
'Tang, Qi'
'Luo, Kai Liang'
'Wu, Ji Qing'
'Zhang, Zhong'
'Liang, Yuning'
'Liang, Fu Pei'

_publ_section_title
;
 Controllable assembly of Cu(II) coordination compounds based on a
 flexible zwitterionic benzimidazole-dicarboxylate ligand: Synthesis,
 structural diversity, reversible SCSC transformation and magnetic
 properties
;
_journal_name_full CrystEngComm
_journal_paper_doi 10.1039/C7CE01215B
_journal_year 2017
_chemical_formula_moiety '2(C13 H19 Cu N2 O7), O4 S, 7(H2 O)'
_chemical_formula_sum 'C26 H52 Cu2 N4 O25 S'
_chemical_formula_weight 979.86
_chemical_name_systematic
; 
 ? 
;
_space_group_IT_number 2
_symmetry_cell_setting triclinic
_symmetry_space_group_name_Hall '-P 1'
_symmetry_space_group_name_H-M 'P -1'
_atom_sites_solution_hydrogens geom
_atom_sites_solution_primary direct
_atom_sites_solution_secondary difmap
_audit_creation_method SHELXL-97
_audit_update_record
;
2017-05-23 deposited with the CCDC.
2017-08-15 downloaded from the CCDC.
;
_cell_angle_alpha 92.462(9)
_cell_angle_beta 94.959(11)
_cell_angle_gamma 102.228(14)
_cell_formula_units_Z 2
_cell_length_a 7.1980(14)
_cell_length_b 13.3019(19)
_cell_length_c 21.4837(19)
_cell_measurement_reflns_used 4349
_cell_measurement_temperature 296(2)
_cell_measurement_theta_max 28.5050
_cell_measurement_theta_min 2.9037
_cell_volume 1998.8(5)
_computing_cell_refinement SMART
_computing_data_collection 'SMART (Bruker, 2000)'
_computing_data_reduction 'SAINT (Bruker, 2000)'
_computing_molecular_graphics DIAMOND
_computing_publication_material DIAMOND
_computing_structure_refinement SHELXTL
_computing_structure_solution 'SHELXTL (Bruker, 2000)'
_diffrn_ambient_temperature 296(2)
_diffrn_measured_fraction_theta_full 0.999
_diffrn_measured_fraction_theta_max 0.999
_diffrn_measurement_device_type 'Bruker Smart Apex CCD II'
_diffrn_measurement_method 'phi and omega scans'
_diffrn_radiation_monochromator graphite
_diffrn_radiation_source 'fine-focus sealed tube'
_diffrn_radiation_type MoK\a
_diffrn_radiation_wavelength 0.71073
_diffrn_reflns_av_R_equivalents 0.0312
_diffrn_reflns_av_sigmaI/netI 0.0465
_diffrn_reflns_limit_h_max 8
_diffrn_reflns_limit_h_min -8
_diffrn_reflns_limit_k_max 14
_diffrn_reflns_limit_k_min -16
_diffrn_reflns_limit_l_max 26
_diffrn_reflns_limit_l_min -26
_diffrn_reflns_number 16714
_diffrn_reflns_theta_full 26.00
_diffrn_reflns_theta_max 26.00
_diffrn_reflns_theta_min 2.91
_exptl_absorpt_coefficient_mu 1.212
_exptl_absorpt_correction_T_max 1.00000
_exptl_absorpt_correction_T_min 0.39568
_exptl_absorpt_correction_type multi-scan
_exptl_absorpt_process_details 'SADABS(Sheldrick, 1996)'
_exptl_crystal_colour green
_exptl_crystal_density_diffrn 1.628
_exptl_crystal_density_method 'not measured'
_exptl_crystal_description needle
_exptl_crystal_F_000 1020
_exptl_crystal_size_max 0.34
_exptl_crystal_size_mid 0.17
_exptl_crystal_size_min 0.15
_refine_diff_density_max 0.406
_refine_diff_density_min -0.727
_refine_diff_density_rms 0.070
_refine_ls_extinction_method none
_refine_ls_goodness_of_fit_ref 1.054
_refine_ls_hydrogen_treatment constr
_refine_ls_matrix_type full
_refine_ls_number_parameters 523
_refine_ls_number_reflns 7832
_refine_ls_number_restraints 0
_refine_ls_restrained_S_all 1.054
_refine_ls_R_factor_all 0.0580
_refine_ls_R_factor_gt 0.0429
_refine_ls_shift/su_max 0.001
_refine_ls_shift/su_mean 0.000
_refine_ls_structure_factor_coef Fsqd
_refine_ls_weighting_details 'calc w=1/[\s^2^(Fo^2^)+(0.0540P)^2^+0.1943P] where P=(Fo^2^+2Fc^2^)/3'
_refine_ls_weighting_scheme calc
_refine_ls_wR_factor_gt 0.1065
_refine_ls_wR_factor_ref 0.1163
_reflns_number_gt 6124
_reflns_number_total 7832
_reflns_threshold_expression >2sigma(I)
_cod_data_source_file c7ce01215b2.cif
_cod_data_source_block fyfcomplex5
_cod_depositor_comments
;
The following automatic conversions were performed:

'_symmetry_cell_setting' value 'Triclinic' changed to 'triclinic'
according to
/home/data/users/saulius/crontab/automatic-downloads/rss-feeds/RSC/lib/dictionaries/cif_core.dic
dictionary named 'cif_core.dic' version 2.4.2 from 2011-04-26.

Automatic conversion script
Id: cif_fix_values 4973 2017-02-22 13:04:09Z antanas 
;
_cod_database_code 7228913

loop_
_symmetry_equiv_pos_as_xyz
'x, y, z'
'-x, -y, -z'

loop_
_atom_site_label
_atom_site_type_symbol
_atom_site_fract_x
_atom_site_fract_y
_atom_site_fract_z
_atom_site_U_iso_or_equiv
_atom_site_adp_type
_atom_site_occupancy
_atom_site_symmetry_multiplicity
_atom_site_calc_flag
_atom_site_refinement_flags
C1 C 0.5269(4) 0.6812(2) 0.19945(13) 0.0294(6) Uani 1 1 d .
C2 C 0.4731(4) 0.6225(2) 0.24923(14) 0.0379(7) Uani 1 1 d .
H2 H 0.4530 0.5510 0.2462 0.046 Uiso 1 1 calc R
C3 C 0.4510(4) 0.6758(3) 0.30307(15) 0.0436(8) Uani 1 1 d .
H3 H 0.4169 0.6396 0.3379 0.052 Uiso 1 1 calc R
C4 C 0.4782(4) 0.7827(3) 0.30715(16) 0.0483(9) Uani 1 1 d .
H4 H 0.4602 0.8157 0.3445 0.058 Uiso 1 1 calc R
C5 C 0.5314(4) 0.8416(2) 0.25742(15) 0.0416(8) Uani 1 1 d .
H5 H 0.5500 0.9130 0.2603 0.050 Uiso 1 1 calc R
C6 C 0.5551(4) 0.7882(2) 0.20333(13) 0.0308(6) Uani 1 1 d .
C7 C 0.6196(4) 0.7387(2) 0.10971(13) 0.0298(6) Uani 1 1 d .
H7 H 0.6548 0.7405 0.0691 0.036 Uiso 1 1 calc R
C8 C 0.5387(4) 0.5487(2) 0.11111(14) 0.0344(7) Uani 1 1 d .
H8A H 0.5873 0.5050 0.1406 0.041 Uiso 1 1 calc R
H8B H 0.6078 0.5492 0.0743 0.041 Uiso 1 1 calc R
C9 C 0.3270(4) 0.5058(2) 0.09278(14) 0.0386(7) Uani 1 1 d .
H9A H 0.2623 0.4962 0.1306 0.046 Uiso 1 1 calc R
H9B H 0.3112 0.4386 0.0711 0.046 Uiso 1 1 calc R
C10 C 0.2316(4) 0.57390(19) 0.05109(13) 0.0306(7) Uani 1 1 d .
C11 C 0.6452(4) 0.9268(2) 0.12455(15) 0.0397(8) Uani 1 1 d .
H11A H 0.7192 0.9306 0.0887 0.048 Uiso 1 1 calc R
H11B H 0.7188 0.9743 0.1577 0.048 Uiso 1 1 calc R
C12 C 0.4584(4) 0.9593(2) 0.10651(14) 0.0348(7) Uani 1 1 d .
H12A H 0.4879 1.0294 0.0935 0.042 Uiso 1 1 calc R
H12B H 0.3897 0.9596 0.1434 0.042 Uiso 1 1 calc R
C13 C 0.3264(4) 0.8915(2) 0.05431(13) 0.0316(6) Uani 1 1 d .
C14 C -0.0255(4) 0.7942(2) 0.30335(13) 0.0294(6) Uani 1 1 d .
C15 C 0.0287(4) 0.8407(2) 0.24920(14) 0.0384(7) Uani 1 1 d .
H15 H 0.0534 0.9118 0.2467 0.046 Uiso 1 1 calc R
C16 C 0.0438(4) 0.7752(3) 0.19947(15) 0.0450(8) Uani 1 1 d .
H16 H 0.0778 0.8032 0.1621 0.054 Uiso 1 1 calc R
C17 C 0.0104(4) 0.6686(3) 0.20278(15) 0.0453(8) Uani 1 1 d .
H17 H 0.0245 0.6276 0.1681 0.054 Uiso 1 1 calc R
C18 C -0.0436(4) 0.6228(2) 0.25696(14) 0.0373(7) Uani 1 1 d .
H18 H -0.0673 0.5517 0.2596 0.045 Uiso 1 1 calc R
C19 C -0.0606(4) 0.6881(2) 0.30711(13) 0.0285(6) Uani 1 1 d .
C20 C -0.1113(4) 0.7575(2) 0.39679(13) 0.0300(6) Uani 1 1 d .
H20 H -0.1418 0.7647 0.4377 0.036 Uiso 1 1 calc R
C21 C -0.0196(4) 0.9446(2) 0.38284(15) 0.0407(8) Uani 1 1 d .
H21A H -0.0841 0.9530 0.4199 0.049 Uiso 1 1 calc R
H21B H -0.0678 0.9839 0.3505 0.049 Uiso 1 1 calc R
C22 C 0.1941(4) 0.9851(2) 0.39778(15) 0.0386(7) Uani 1 1 d .
H22A H 0.2173 1.0565 0.4136 0.046 Uiso 1 1 calc R
H22B H 0.2556 0.9830 0.3595 0.046 Uiso 1 1 calc R
C23 C 0.2851(4) 0.92393(19) 0.44595(13) 0.0306(7) Uani 1 1 d .
C24 C -0.1488(4) 0.5675(2) 0.39454(14) 0.0351(7) Uani 1 1 d .
H24A H -0.2339 0.5167 0.3656 0.042 Uiso 1 1 calc R
H24B H -0.2106 0.5724 0.4326 0.042 Uiso 1 1 calc R
C25 C 0.0375(4) 0.5326(2) 0.40964(14) 0.0342(7) Uani 1 1 d .
H25A H 0.0934 0.5237 0.3708 0.041 Uiso 1 1 calc R
H25B H 0.0083 0.4657 0.4272 0.041 Uiso 1 1 calc R
C26 C 0.1857(4) 0.6051(2) 0.45487(14) 0.0328(7) Uani 1 1 d .
Cu1 Cu 0.27452(5) 0.72486(2) -0.042260(15) 0.02793(11) Uani 1 1 d .
Cu2 Cu 0.23715(5) 0.78641(2) 0.546672(15) 0.02926(11) Uani 1 1 d .
N1 N 0.5696(3) 0.65369(17) 0.13963(11) 0.0293(5) Uani 1 1 d .
N2 N 0.6124(3) 0.82111(17) 0.14589(11) 0.0303(5) Uani 1 1 d .
N3 N -0.0600(3) 0.83488(17) 0.36130(11) 0.0302(5) Uani 1 1 d .
N4 N -0.1141(3) 0.66811(17) 0.36669(11) 0.0296(5) Uani 1 1 d .
O1 O 0.0618(3) 0.57619(15) 0.05545(10) 0.0394(5) Uani 1 1 d .
O2 O 0.3392(3) 0.62440(15) 0.01398(10) 0.0383(5) Uani 1 1 d .
O3 O 0.4022(3) 0.83353(15) 0.02102(10) 0.0379(5) Uani 1 1 d .
O4 O 0.1564(3) 0.89722(16) 0.04811(11) 0.0476(6) Uani 1 1 d .
O5 O 0.4552(3) 0.91902(15) 0.44323(9) 0.0379(5) Uani 1 1 d .
O6 O 0.1771(3) 0.88220(15) 0.48546(10) 0.0389(5) Uani 1 1 d .
O7 O 0.1244(3) 0.67302(15) 0.48528(10) 0.0407(5) Uani 1 1 d .
O8 O 0.3519(3) 0.59346(17) 0.45858(12) 0.0546(7) Uani 1 1 d .
O9 O 0.1472(3) 0.60814(14) -0.10019(9) 0.0353(5) Uani 1 1 d .
H9C H 0.0858 0.5603 -0.0802 0.053 Uiso 1 1 d R
H9D H 0.0911 0.5997 -0.1371 0.053 Uiso 1 1 d R
O10 O 0.2010(3) 0.82429(14) -0.09889(9) 0.0316(4) Uani 1 1 d .
H10C H 0.1075 0.8460 -0.0859 0.047 Uiso 1 1 d R
H10D H 0.1784 0.8163 -0.1385 0.047 Uiso 1 1 d R
O11 O 0.5745(3) 0.74866(15) -0.08727(10) 0.0418(5) Uani 1 1 d .
H11C H 0.6540 0.7364 -0.0585 0.063 Uiso 1 1 d R
H11D H 0.5355 0.6939 -0.1108 0.063 Uiso 1 1 d R
O12 O 0.3510(3) 0.90580(15) 0.60405(10) 0.0422(5) Uani 1 1 d .
H12C H 0.4069 0.9613 0.5894 0.063 Uiso 1 1 d R
H12D H 0.3950 0.9075 0.6422 0.063 Uiso 1 1 d R
O13 O 0.3158(3) 0.69539(15) 0.60823(10) 0.0416(5) Uani 1 1 d .
H13C H 0.4070 0.6698 0.5968 0.062 Uiso 1 1 d R
H13D H 0.2831 0.6680 0.6417 0.062 Uiso 1 1 d R
O14 O -0.0497(3) 0.77618(18) 0.58495(10) 0.0519(6) Uani 1 1 d .
H14C H -0.1466 0.7984 0.5709 0.078 Uiso 1 1 d R
H14D H -0.0756 0.7569 0.6210 0.078 Uiso 1 1 d R
O15 O 0.4172(3) 0.41962(18) 0.38292(13) 0.0661(8) Uani 1 1 d .
H15C H 0.3968 0.4682 0.4065 0.099 Uiso 1 1 d R
H15D H 0.3129 0.3911 0.3615 0.099 Uiso 1 1 d R
O16 O 0.3876(3) 0.23042(17) 0.49534(10) 0.0481(6) Uani 1 1 d .
H16C H 0.4771 0.2816 0.5082 0.072 Uiso 1 1 d R
H16D H 0.4335 0.1772 0.5008 0.072 Uiso 1 1 d R
O17 O 0.4638(3) 0.34752(18) 0.20579(11) 0.0610(7) Uani 1 1 d .
H17C H 0.3629 0.3581 0.2203 0.091 Uiso 1 1 d R
H17D H 0.5588 0.3721 0.2324 0.091 Uiso 1 1 d R
O18 O 0.1752(4) 0.09500(19) 0.23543(14) 0.0789(9) Uani 1 1 d .
H18C H 0.1097 0.1144 0.2629 0.118 Uiso 1 1 d R
H18D H 0.0953 0.0690 0.2045 0.118 Uiso 1 1 d R
O19 O 0.1033(3) 0.08346(16) 0.09849(12) 0.0546(7) Uani 1 1 d .
H19C H 0.2132 0.1232 0.1050 0.082 Uiso 1 1 d R
H19D H 0.1235 0.0242 0.0891 0.082 Uiso 1 1 d R
O20 O 0.8869(3) 0.72267(16) 0.00012(10) 0.0440(5) Uani 1 1 d .
H20C H 0.9488 0.7847 0.0069 0.066 Uiso 1 1 d R
H20D H 0.9353 0.6877 0.0267 0.066 Uiso 1 1 d R
O21 O 0.5521(4) 0.09472(17) 0.27331(11) 0.0589(7) Uani 1 1 d .
H21C H 0.4468 0.1108 0.2617 0.088 Uiso 1 1 d R
H21D H 0.6382 0.1358 0.2566 0.088 Uiso 1 1 d R
O22 O 0.8536(3) 0.21879(17) 0.22026(10) 0.0550(6) Uani 1 1 d .
O23 O 1.1118(3) 0.2926(2) 0.29690(11) 0.0673(8) Uani 1 1 d .
O24 O 1.0513(3) 0.38381(18) 0.20687(10) 0.0520(6) Uani 1 1 d .
O25 O 0.8315(3) 0.36342(16) 0.28578(10) 0.0497(6) Uani 1 1 d .
S1 S 0.96217(10) 0.31557(6) 0.25286(3) 0.03492(19) Uani 1 1 d .

loop_
_atom_site_aniso_label
_atom_site_aniso_U_11
_atom_site_aniso_U_22
_atom_site_aniso_U_33
_atom_site_aniso_U_23
_atom_site_aniso_U_13
_atom_site_aniso_U_12
C1 0.0230(13) 0.0380(15) 0.0272(16) -0.0033(12) -0.0010(11) 0.0089(12)
C2 0.0308(15) 0.0459(17) 0.0373(18) 0.0087(14) 0.0009(13) 0.0084(13)
C3 0.0320(16) 0.070(2) 0.0308(18) 0.0044(16) 0.0040(13) 0.0139(16)
C4 0.0333(17) 0.081(3) 0.0321(19) -0.0149(18) -0.0005(14) 0.0213(17)
C5 0.0321(16) 0.0494(19) 0.043(2) -0.0142(16) -0.0065(14) 0.0151(14)
C6 0.0236(14) 0.0393(16) 0.0304(16) -0.0011(13) -0.0028(12) 0.0117(12)
C7 0.0286(15) 0.0350(15) 0.0258(15) 0.0033(12) 0.0005(12) 0.0079(12)
C8 0.0489(18) 0.0303(15) 0.0289(16) 0.0009(12) 0.0039(13) 0.0195(13)
C9 0.0529(19) 0.0267(14) 0.0328(17) 0.0063(12) -0.0066(14) 0.0045(13)
C10 0.0483(18) 0.0192(13) 0.0203(15) 0.0018(11) -0.0037(13) 0.0010(12)
C11 0.0370(16) 0.0292(15) 0.047(2) 0.0007(14) -0.0070(14) -0.0007(13)
C12 0.0370(16) 0.0259(14) 0.0393(18) -0.0038(13) -0.0019(13) 0.0056(12)
C13 0.0391(17) 0.0225(13) 0.0316(17) 0.0063(12) -0.0004(13) 0.0037(12)
C14 0.0191(13) 0.0375(15) 0.0313(16) 0.0030(13) -0.0003(11) 0.0062(11)
C15 0.0286(15) 0.0496(18) 0.0358(18) 0.0121(15) -0.0004(13) 0.0053(13)
C16 0.0323(17) 0.076(2) 0.0274(17) 0.0109(17) 0.0055(13) 0.0101(16)
C17 0.0365(17) 0.072(2) 0.0274(17) -0.0087(16) 0.0005(14) 0.0154(16)
C18 0.0281(15) 0.0461(17) 0.0370(18) -0.0061(14) -0.0034(13) 0.0106(13)
C19 0.0213(13) 0.0389(15) 0.0255(15) 0.0013(12) 0.0008(11) 0.0078(12)
C20 0.0272(14) 0.0391(16) 0.0247(15) 0.0010(13) 0.0020(12) 0.0095(12)
C21 0.0507(19) 0.0313(15) 0.0434(19) 0.0009(14) -0.0024(15) 0.0196(14)
C22 0.0498(18) 0.0257(14) 0.0364(18) 0.0050(13) -0.0066(14) 0.0032(13)
C23 0.0443(18) 0.0209(13) 0.0230(15) -0.0012(11) -0.0033(13) 0.0022(12)
C24 0.0342(16) 0.0318(15) 0.0354(17) 0.0045(13) 0.0010(13) -0.0015(12)
C25 0.0399(16) 0.0253(14) 0.0345(17) 0.0019(12) -0.0001(13) 0.0022(12)
C26 0.0356(16) 0.0299(15) 0.0304(16) 0.0064(12) -0.0008(13) 0.0024(12)
Cu1 0.0350(2) 0.02772(19) 0.0207(2) 0.00310(14) 0.00064(14) 0.00652(15)
Cu2 0.0334(2) 0.03124(19) 0.0212(2) 0.00281(14) 0.00101(14) 0.00305(15)
N1 0.0285(12) 0.0333(12) 0.0276(13) 0.0006(10) 0.0017(10) 0.0109(10)
N2 0.0261(12) 0.0323(12) 0.0309(14) 0.0003(10) -0.0040(10) 0.0055(10)
N3 0.0275(12) 0.0335(13) 0.0299(13) 0.0015(11) -0.0005(10) 0.0085(10)
N4 0.0251(12) 0.0332(12) 0.0289(13) 0.0005(10) -0.0017(10) 0.0045(10)
O1 0.0447(13) 0.0387(12) 0.0357(12) 0.0068(9) 0.0023(10) 0.0111(10)
O2 0.0449(12) 0.0376(11) 0.0308(12) 0.0122(9) -0.0029(10) 0.0061(10)
O3 0.0428(12) 0.0380(11) 0.0338(12) -0.0059(9) -0.0026(9) 0.0147(9)
O4 0.0338(12) 0.0440(12) 0.0617(16) -0.0142(11) -0.0081(11) 0.0097(10)
O5 0.0454(13) 0.0348(11) 0.0338(12) 0.0049(9) 0.0014(10) 0.0099(9)
O6 0.0419(12) 0.0418(12) 0.0301(12) 0.0108(10) -0.0020(10) 0.0034(10)
O7 0.0433(12) 0.0415(12) 0.0354(12) -0.0068(10) -0.0029(10) 0.0096(10)
O8 0.0384(13) 0.0518(14) 0.0700(18) -0.0154(12) -0.0096(12) 0.0113(11)
O9 0.0440(12) 0.0327(10) 0.0256(11) 0.0048(8) -0.0006(9) 0.0013(9)
O10 0.0363(11) 0.0343(10) 0.0260(11) 0.0030(8) 0.0002(8) 0.0121(9)
O11 0.0395(12) 0.0423(12) 0.0443(14) 0.0017(10) 0.0022(10) 0.0115(10)
O12 0.0509(13) 0.0373(11) 0.0301(12) 0.0035(9) -0.0042(10) -0.0060(10)
O13 0.0483(13) 0.0511(13) 0.0344(12) 0.0162(10) 0.0118(10) 0.0249(10)
O14 0.0328(12) 0.0885(18) 0.0386(14) 0.0191(12) 0.0101(10) 0.0167(12)
O15 0.0404(13) 0.0543(15) 0.104(2) -0.0086(15) -0.0040(14) 0.0174(11)
O16 0.0430(13) 0.0512(13) 0.0470(14) 0.0067(11) -0.0047(11) 0.0063(11)
O17 0.0498(14) 0.0784(17) 0.0564(16) -0.0035(13) 0.0098(12) 0.0174(13)
O18 0.087(2) 0.0607(16) 0.097(2) 0.0143(16) 0.0113(17) 0.0299(15)
O19 0.0460(13) 0.0391(12) 0.0811(19) -0.0013(12) 0.0044(12) 0.0165(10)
O20 0.0450(13) 0.0419(12) 0.0424(14) 0.0025(10) -0.0042(10) 0.0071(10)
O21 0.0774(17) 0.0512(14) 0.0406(14) 0.0072(11) 0.0012(12) -0.0018(12)
O22 0.0761(17) 0.0502(13) 0.0345(13) -0.0020(11) 0.0111(12) 0.0027(12)
O23 0.0594(16) 0.109(2) 0.0404(15) 0.0136(14) -0.0048(12) 0.0351(15)
O24 0.0486(14) 0.0695(15) 0.0311(13) 0.0136(11) 0.0061(10) -0.0056(11)
O25 0.0615(14) 0.0532(13) 0.0424(14) 0.0074(11) 0.0222(11) 0.0229(11)
S1 0.0386(4) 0.0458(4) 0.0220(4) 0.0049(3) 0.0038(3) 0.0118(3)

loop_
_atom_type_symbol
_atom_type_description
_atom_type_scat_dispersion_real
_atom_type_scat_dispersion_imag
_atom_type_scat_source
C C 0.0033 0.0016 'International Tables Vol C Tables 4.2.6.8 and 6.1.1.4'
H H 0.0000 0.0000 'International Tables Vol C Tables 4.2.6.8 and 6.1.1.4'
Cu Cu 0.3201 1.2651 'International Tables Vol C Tables 4.2.6.8 and 6.1.1.4'
N N 0.0061 0.0033 'International Tables Vol C Tables 4.2.6.8 and 6.1.1.4'
O O 0.0106 0.0060 'International Tables Vol C Tables 4.2.6.8 and 6.1.1.4'
S S 0.1246 0.1234 'International Tables Vol C Tables 4.2.6.8 and 6.1.1.4'

loop_
_geom_angle_atom_site_label_1
_geom_angle_atom_site_label_2
_geom_angle_atom_site_label_3
_geom_angle
C2 C1 C6 122.3(3)
C2 C1 N1 131.5(3)
C6 C1 N1 106.2(3)
C3 C2 C1 116.1(3)
C3 C2 H2 121.9
C1 C2 H2 121.9
C2 C3 C4 121.9(3)
C2 C3 H3 119.1
C4 C3 H3 119.1
C5 C4 C3 122.1(3)
C5 C4 H4 118.9
C3 C4 H4 118.9
C6 C5 C4 116.2(3)
C6 C5 H5 121.9
C4 C5 H5 121.9
C5 C6 C1 121.5(3)
C5 C6 N2 131.9(3)
C1 C6 N2 106.6(2)
N1 C7 N2 110.5(3)
N1 C7 H7 124.8
N2 C7 H7 124.8
N1 C8 C9 110.3(2)
N1 C8 H8A 109.6
C9 C8 H8A 109.6
N1 C8 H8B 109.6
C9 C8 H8B 109.6
H8A C8 H8B 108.1
C8 C9 C10 114.0(2)
C8 C9 H9A 108.7
C10 C9 H9A 108.7
C8 C9 H9B 108.7
C10 C9 H9B 108.7
H9A C9 H9B 107.6
O1 C10 O2 125.8(3)
O1 C10 C9 119.5(3)
O2 C10 C9 114.7(3)
N2 C11 C12 111.8(2)
N2 C11 H11A 109.3
C12 C11 H11A 109.3
N2 C11 H11B 109.3
C12 C11 H11B 109.3
H11A C11 H11B 107.9
C11 C12 C13 115.4(2)
C11 C12 H12A 108.4
C13 C12 H12A 108.4
C11 C12 H12B 108.4
C13 C12 H12B 108.4
H12A C12 H12B 107.5
O4 C13 O3 125.5(3)
O4 C13 C12 118.2(3)
O3 C13 C12 116.3(2)
C19 C14 C15 121.8(3)
C19 C14 N3 106.2(3)
C15 C14 N3 131.9(3)
C16 C15 C14 116.0(3)
C16 C15 H15 122.0
C14 C15 H15 122.0
C15 C16 C17 122.7(3)
C15 C16 H16 118.6
C17 C16 H16 118.6
C18 C17 C16 120.9(3)
C18 C17 H17 119.5
C16 C17 H17 119.5
C17 C18 C19 116.7(3)
C17 C18 H18 121.6
C19 C18 H18 121.6
C18 C19 C14 121.8(3)
C18 C19 N4 131.4(3)
C14 C19 N4 106.8(2)
N3 C20 N4 111.3(3)
N3 C20 H20 124.4
N4 C20 H20 124.4
N3 C21 C22 110.2(2)
N3 C21 H21A 109.6
C22 C21 H21A 109.6
N3 C21 H21B 109.6
C22 C21 H21B 109.6
H21A C21 H21B 108.1
C21 C22 C23 113.4(3)
C21 C22 H22A 108.9
C23 C22 H22A 108.9
C21 C22 H22B 108.9
C23 C22 H22B 108.9
H22A C22 H22B 107.7
O5 C23 O6 125.8(3)
O5 C23 C22 118.5(3)
O6 C23 C22 115.7(3)
N4 C24 C25 111.0(2)
N4 C24 H24A 109.4
C25 C24 H24A 109.4
N4 C24 H24B 109.4
C25 C24 H24B 109.4
H24A C24 H24B 108.0
C24 C25 C26 115.3(2)
C24 C25 H25A 108.4
C26 C25 H25A 108.4
C24 C25 H25B 108.4
C26 C25 H25B 108.4
H25A C25 H25B 107.5
O8 C26 O7 126.1(3)
O8 C26 C25 118.2(3)
O7 C26 C25 115.6(2)
O2 Cu1 O10 178.24(8)
O2 Cu1 O9 87.09(8)
O10 Cu1 O9 92.02(8)
O2 Cu1 O3 88.36(8)
O10 Cu1 O3 92.49(8)
O9 Cu1 O3 175.30(8)
O2 Cu1 O11 93.25(8)
O10 Cu1 O11 88.33(8)
O9 Cu1 O11 94.71(8)
O3 Cu1 O11 86.73(8)
O7 Cu2 O6 88.65(9)
O7 Cu2 O12 176.49(9)
O6 Cu2 O12 87.99(8)
O7 Cu2 O13 93.45(9)
O6 Cu2 O13 176.05(9)
O12 Cu2 O13 89.84(9)
O7 Cu2 O14 90.25(9)
O6 Cu2 O14 90.97(9)
O12 Cu2 O14 90.83(9)
O13 Cu2 O14 92.36(9)
C7 N1 C1 108.5(2)
C7 N1 C8 124.8(2)
C1 N1 C8 126.2(2)
C7 N2 C6 108.3(2)
C7 N2 C11 123.8(3)
C6 N2 C11 127.7(2)
C20 N3 C14 107.9(2)
C20 N3 C21 125.0(3)
C14 N3 C21 126.5(3)
C20 N4 C19 107.8(2)
C20 N4 C24 125.1(2)
C19 N4 C24 126.8(2)
C10 O2 Cu1 126.72(19)
C13 O3 Cu1 127.86(18)
C23 O6 Cu2 126.26(19)
C26 O7 Cu2 135.57(19)
Cu1 O9 H9C 110.1
Cu1 O9 H9D 136.7
H9C O9 H9D 105.3
Cu1 O10 H10C 109.7
Cu1 O10 H10D 127.0
H10C O10 H10D 105.9
Cu1 O11 H11C 105.2
Cu1 O11 H11D 91.5
H11C O11 H11D 107.8
Cu2 O12 H12C 119.3
Cu2 O12 H12D 129.0
H12C O12 H12D 107.0
Cu2 O13 H13C 111.6
Cu2 O13 H13D 141.0
H13C O13 H13D 107.0
Cu2 O14 H14C 130.2
Cu2 O14 H14D 125.0
H14C O14 H14D 104.1
H15C O15 H15D 108.5
H16C O16 H16D 105.8
H17C O17 H17D 108.8
H18C O18 H18D 105.6
H19C O19 H19D 105.5
H20C O20 H20D 106.5
H21C O21 H21D 106.5
O25 S1 O23 110.64(14)
O25 S1 O24 110.57(14)
O23 S1 O24 108.97(15)
O25 S1 O22 108.58(14)
O23 S1 O22 108.87(15)
O24 S1 O22 109.18(14)

loop_
_geom_bond_atom_site_label_1
_geom_bond_atom_site_label_2
_geom_bond_distance
C1 C2 1.386(4)
C1 C6 1.392(4)
C1 N1 1.398(4)
C2 C3 1.370(4)
C2 H2 0.9300
C3 C4 1.392(5)
C3 H3 0.9300
C4 C5 1.384(5)
C4 H4 0.9300
C5 C6 1.378(4)
C5 H5 0.9300
C6 N2 1.394(4)
C7 N1 1.323(3)
C7 N2 1.329(3)
C7 H7 0.9300
C8 N1 1.465(3)
C8 C9 1.520(4)
C8 H8A 0.9700
C8 H8B 0.9700
C9 C10 1.524(4)
C9 H9A 0.9700
C9 H9B 0.9700
C10 O1 1.240(4)
C10 O2 1.273(4)
C11 N2 1.475(3)
C11 C12 1.522(4)
C11 H11A 0.9700
C11 H11B 0.9700
C12 C13 1.529(4)
C12 H12A 0.9700
C12 H12B 0.9700
C13 O4 1.238(3)
C13 O3 1.266(3)
C14 C19 1.387(4)
C14 C15 1.388(4)
C14 N3 1.398(4)
C15 C16 1.376(4)
C15 H15 0.9300
C16 C17 1.392(5)
C16 H16 0.9300
C17 C18 1.384(5)
C17 H17 0.9300
C18 C19 1.385(4)
C18 H18 0.9300
C19 N4 1.389(4)
C20 N3 1.316(4)
C20 N4 1.324(3)
C20 H20 0.9300
C21 N3 1.473(3)
C21 C22 1.519(4)
C21 H21A 0.9700
C21 H21B 0.9700
C22 C23 1.530(4)
C22 H22A 0.9700
C22 H22B 0.9700
C23 O5 1.246(3)
C23 O6 1.267(4)
C24 N4 1.472(3)
C24 C25 1.523(4)
C24 H24A 0.9700
C24 H24B 0.9700
C25 C26 1.523(4)
C25 H25A 0.9700
C25 H25B 0.9700
C26 O8 1.235(3)
C26 O7 1.266(3)
Cu1 O2 1.9410(19)
Cu1 O10 1.9578(18)
Cu1 O9 1.9580(18)
Cu1 O3 1.9582(19)
Cu1 O11 2.407(2)
Cu2 O7 1.949(2)
Cu2 O6 1.954(2)
Cu2 O12 1.9543(19)
Cu2 O13 1.9579(19)
Cu2 O14 2.268(2)
O9 H9C 0.8498
O9 H9D 0.8497
O10 H10C 0.8500
O10 H10D 0.8502
O11 H11C 0.8503
O11 H11D 0.8501
O12 H12C 0.8498
O12 H12D 0.8504
O13 H13C 0.8498
O13 H13D 0.8499
O14 H14C 0.8501
O14 H14D 0.8501
O15 H15C 0.8497
O15 H15D 0.8504
O16 H16C 0.8501
O16 H16D 0.8503
O17 H17C 0.8504
O17 H17D 0.8498
O18 H18C 0.8504
O18 H18D 0.8501
O19 H19C 0.8499
O19 H19D 0.8503
O20 H20C 0.8504
O20 H20D 0.8495
O21 H21C 0.8499
O21 H21D 0.8499
O22 S1 1.470(2)
O23 S1 1.462(2)
O24 S1 1.467(2)
O25 S1 1.456(2)

loop_
_geom_hbond_atom_site_label_D
_geom_hbond_atom_site_label_H
_geom_hbond_atom_site_label_A
_geom_hbond_distance_DH
_geom_hbond_distance_HA
_geom_hbond_distance_DA
_geom_hbond_angle_DHA
_geom_hbond_site_symmetry_A
O9 H9C O1 0.85 2.02 2.844(3) 164.0 2_565
O9 H9D O24 0.85 1.79 2.613(3) 162.4 2_665
O10 H10C O19 0.85 1.95 2.729(3) 151.4 2_565
O10 H10D O22 0.85 1.78 2.623(3) 170.6 2_665
O11 H11C O20 0.85 2.05 2.890(3) 168.2 .
O11 H11D O17 0.85 2.09 2.765(3) 135.9 2_665
O12 H12C O5 0.85 1.89 2.735(3) 176.4 2_676
O12 H12D O21 0.85 1.82 2.667(3) 170.5 2_666
O13 H13C O15 0.85 1.95 2.698(3) 146.6 2_666
O13 H13D O25 0.85 1.85 2.672(3) 163.3 2_666
O14 H14C O16 0.85 2.10 2.841(3) 144.7 2_566
O14 H14D O23 0.85 1.93 2.775(3) 174.3 2_666
O15 H15C O8 0.85 2.06 2.912(3) 175.7 .
O15 H15D O23 0.85 2.11 2.925(3) 161.7 1_455
O16 H16C O8 0.85 1.91 2.758(3) 171.2 2_666
O16 H16D O5 0.85 2.03 2.810(3) 151.8 2_666
O17 H17C O23 0.85 2.59 3.313(4) 143.8 1_455
O17 H17C O24 0.85 2.33 3.109(3) 151.6 1_455
O17 H17D O25 0.85 2.21 2.991(3) 152.1 .
O18 H18C O23 0.85 2.45 3.029(4) 126.3 1_455
O18 H18D O19 0.85 2.30 2.935(4) 131.9 .
O19 H19C O11 0.85 2.11 2.893(3) 153.8 2_665
O19 H19D O4 0.85 1.94 2.774(3) 166.9 1_545
O20 H20C O4 0.85 1.99 2.785(3) 155.0 1_655
O20 H20D O1 0.85 1.99 2.788(3) 156.0 1_655
O21 H21C O18 0.85 1.95 2.765(4) 159.7 .
O21 H21D O22 0.85 1.95 2.794(4) 173.6 .

loop_
_geom_torsion_atom_site_label_1
_geom_torsion_atom_site_label_2
_geom_torsion_atom_site_label_3
_geom_torsion_atom_site_label_4
_geom_torsion
C6 C1 C2 C3 -0.7(4)
N1 C1 C2 C3 176.9(3)
C1 C2 C3 C4 1.0(4)
C2 C3 C4 C5 -0.8(5)
C3 C4 C5 C6 0.3(4)
C4 C5 C6 C1 0.0(4)
C4 C5 C6 N2 -177.7(3)
C2 C1 C6 C5 0.3(4)
N1 C1 C6 C5 -177.9(2)
C2 C1 C6 N2 178.5(2)
N1 C1 C6 N2 0.3(3)
N1 C8 C9 C10 54.0(3)
C8 C9 C10 O1 -147.6(3)
C8 C9 C10 O2 32.5(3)
N2 C11 C12 C13 -59.1(4)
C11 C12 C13 O4 162.3(3)
C11 C12 C13 O3 -17.4(4)
C19 C14 C15 C16 0.6(4)
N3 C14 C15 C16 -178.0(3)
C14 C15 C16 C17 -1.0(4)
C15 C16 C17 C18 1.1(5)
C16 C17 C18 C19 -0.5(4)
C17 C18 C19 C14 0.1(4)
C17 C18 C19 N4 178.7(3)
C15 C14 C19 C18 -0.1(4)
N3 C14 C19 C18 178.8(2)
C15 C14 C19 N4 -179.1(2)
N3 C14 C19 N4 -0.2(3)
N3 C21 C22 C23 -56.2(3)
C21 C22 C23 O5 150.5(3)
C21 C22 C23 O6 -29.4(4)
N4 C24 C25 C26 59.1(3)
C24 C25 C26 O8 -164.6(3)
C24 C25 C26 O7 15.1(4)
N2 C7 N1 C1 -0.1(3)
N2 C7 N1 C8 172.0(2)
C2 C1 N1 C7 -178.0(3)
C6 C1 N1 C7 -0.1(3)
C2 C1 N1 C8 10.0(4)
C6 C1 N1 C8 -172.1(2)
C9 C8 N1 C7 -97.5(3)
C9 C8 N1 C1 73.2(3)
N1 C7 N2 C6 0.3(3)
N1 C7 N2 C11 -175.0(2)
C5 C6 N2 C7 177.5(3)
C1 C6 N2 C7 -0.4(3)
C5 C6 N2 C11 -7.3(4)
C1 C6 N2 C11 174.7(2)
C12 C11 N2 C7 98.6(3)
C12 C11 N2 C6 -75.8(3)
N4 C20 N3 C14 -0.1(3)
N4 C20 N3 C21 -172.0(2)
C19 C14 N3 C20 0.2(3)
C15 C14 N3 C20 178.9(3)
C19 C14 N3 C21 171.9(2)
C15 C14 N3 C21 -9.4(4)
C22 C21 N3 C20 97.5(3)
C22 C21 N3 C14 -72.9(3)
N3 C20 N4 C19 0.0(3)
N3 C20 N4 C24 174.4(2)
C18 C19 N4 C20 -178.7(3)
C14 C19 N4 C20 0.1(3)
C18 C19 N4 C24 7.0(4)
C14 C19 N4 C24 -174.1(2)
C25 C24 N4 C20 -101.8(3)
C25 C24 N4 C19 71.5(3)
O1 C10 O2 Cu1 4.0(4)
C9 C10 O2 Cu1 -176.00(16)
O9 Cu1 O2 C10 -81.4(2)
O3 Cu1 O2 C10 97.4(2)
O11 Cu1 O2 C10 -176.0(2)
O4 C13 O3 Cu1 -8.1(4)
C12 C13 O3 Cu1 171.58(18)
O2 Cu1 O3 C13 -110.1(2)
O10 Cu1 O3 C13 68.4(2)
O11 Cu1 O3 C13 156.6(2)
O5 C23 O6 Cu2 -7.4(4)
C22 C23 O6 Cu2 172.42(16)
O7 Cu2 O6 C23 -91.0(2)
O12 Cu2 O6 C23 88.0(2)
O14 Cu2 O6 C23 178.8(2)
O8 C26 O7 Cu2 1.2(5)
C25 C26 O7 Cu2 -178.5(2)
O6 Cu2 O7 C26 114.4(3)
O13 Cu2 O7 C26 -62.3(3)
O14 Cu2 O7 C26 -154.7(3)
